data_4067955
loop_
_publ_author_name
'Yonke, Brendan L.'
'Keane, Andrew J.'
'Zavalij, Peter Y.'
'Sita, Lawrence R.'

_publ_section_title
;
 Mononuclear Tantalum(IV, d1) Imido Complexes Supported by the
 Monocyclopentadienyl, Amidinate and Guanidinate Ligand Sets As Models to
 Explore Dinitrogen Fixation by &#x201C;End-On-Bridged&#x201D; Dinuclear
 {[Ta(IV, d1)]}2(\m-\h1:\h1-N2) Complexes
;
_journal_issue 1
_journal_name_full Organometallics
_journal_page_first 345
_journal_paper_doi 10.1021/om200961r
_journal_volume 31
_journal_year 2012
_chemical_formula_moiety '(C10 H15) (C9 H20 N3) Ta Cl'
_chemical_formula_sum 'C23 H44 Cl N4 Ta'
_chemical_formula_weight 593.02
_space_group_IT_number 14
_symmetry_cell_setting monoclinic
_symmetry_space_group_name_Hall '-P 2yn'
_symmetry_space_group_name_H-M 'P 1 21/n 1'
_atom_sites_solution_hydrogens geom
_atom_sites_solution_primary direct
_atom_sites_solution_secondary difmap
_audit_creation_method 'SHELXL-97 & ZCIF'
_cell_angle_alpha 90.00
_cell_angle_beta 103.2322(9)
_cell_angle_gamma 90.00
_cell_formula_units_Z 4
_cell_length_a 8.8396(6)
_cell_length_b 33.469(2)
_cell_length_c 8.8946(6)
_cell_measurement_reflns_used 21190
_cell_measurement_temperature 150(2)
_cell_measurement_theta_max 32.3
_cell_measurement_theta_min 2.4
_cell_volume 2561.6(3)
_computing_cell_refinement Apex2
_computing_data_collection 'Apex2 (Bruker, 2005)'
_computing_data_reduction Apex2
_computing_molecular_graphics 'XSHEL (Bruker, 2004)'
_computing_publication_material SHELXL-97
_computing_structure_refinement 'SHELXL-97 (Sheldrick, 2008)'
_computing_structure_solution 'SHELXS-97 (Sheldrick, 2008)'
_diffrn_ambient_temperature 150(2)
_diffrn_detector 'CCD area detector'
_diffrn_detector_area_resol_mean 11.198
_diffrn_detector_type 'Bruker Smart Apex II'
_diffrn_measured_fraction_theta_full 0.999
_diffrn_measured_fraction_theta_max 0.999
_diffrn_measurement_details 610,610,610
_diffrn_measurement_device_type 'three-circle diffractometer'
_diffrn_measurement_method '\w and \f scans'
_diffrn_measurement_specimen_support 'MiTeGen loop'
_diffrn_orient_matrix_type standard
_diffrn_orient_matrix_UB_11 -0.0874809
_diffrn_orient_matrix_UB_12 0.0149072
_diffrn_orient_matrix_UB_13 -0.0682448
_diffrn_orient_matrix_UB_21 -0.0165129
_diffrn_orient_matrix_UB_22 -0.0227257
_diffrn_orient_matrix_UB_23 -0.0749512
_diffrn_orient_matrix_UB_31 -0.0746994
_diffrn_orient_matrix_UB_32 -0.0124114
_diffrn_orient_matrix_UB_33 0.0553607
_diffrn_radiation_monochromator graphite
_diffrn_radiation_source 'fine-focus sealed tube'
_diffrn_radiation_type MoK\a
_diffrn_radiation_wavelength 0.71073
_diffrn_reflns_av_R_equivalents 0.0192
_diffrn_reflns_av_sigmaI/netI 0.0158
_diffrn_reflns_limit_h_max 12
_diffrn_reflns_limit_h_min -12
_diffrn_reflns_limit_k_max 46
_diffrn_reflns_limit_k_min -46
_diffrn_reflns_limit_l_max 12
_diffrn_reflns_limit_l_min -12
_diffrn_reflns_number 29767
_diffrn_reflns_theta_full 30.00
_diffrn_reflns_theta_max 30.00
_diffrn_reflns_theta_min 2.43
_diffrn_source_current 30.00
_diffrn_source_voltage 50.00
_diffrn_standards_decay_% 0
_exptl_absorpt_coefficient_mu 4.411
_exptl_absorpt_correction_T_max 0.318
_exptl_absorpt_correction_T_min 0.170
_exptl_absorpt_correction_type multi-scan
_exptl_absorpt_process_details 'SADABS (Sheldrick, 1996)'
_exptl_crystal_colour colourless
_exptl_crystal_density_diffrn 1.538
_exptl_crystal_density_method 'not measured'
_exptl_crystal_description prism
_exptl_crystal_F_000 1200
_exptl_crystal_id ' '
_exptl_crystal_size_max 0.43
_exptl_crystal_size_mid 0.43
_exptl_crystal_size_min 0.26
_refine_diff_density_max 1.361
_refine_diff_density_min -1.462
_refine_diff_density_rms 0.094
_refine_ls_extinction_method none
_refine_ls_goodness_of_fit_ref 1.000
_refine_ls_hydrogen_treatment refU
_refine_ls_matrix_type full
_refine_ls_number_parameters 319
_refine_ls_number_reflns 7483
_refine_ls_number_restraints 0
_refine_ls_restrained_S_all 1.000
_refine_ls_R_factor_all 0.0289
_refine_ls_R_factor_gt 0.0270
_refine_ls_shift/su_max 0.001
_refine_ls_shift/su_mean 0.000
_refine_ls_structure_factor_coef Fsqd
_refine_ls_weighting_details 'w=1/[\s^2^(Fo^2^)+(0.015P)^2^+11.8P], P=(max(Fo^2^,0)+2Fc^2^)/3'
_refine_ls_weighting_scheme calc
_refine_ls_wR_factor_gt 0.0579
_refine_ls_wR_factor_ref 0.0588
_reflns_number_gt 7201
_reflns_number_total 7483
_reflns_threshold_expression >2sigma(I)
_cod_data_source_file om200961r_si_002.cif
_cod_data_source_block cmpd9
_cod_depositor_comments
;
The following automatic conversions were performed:

'_symmetry_cell_setting' value 'Monoclinic' changed to 'monoclinic'
according to /home/saulius/struct/CIF-dictionaries/cif_core.dic
dictionary named 'cif_core.dic' version 2.4.1 from 2010-06-29.

Automatic conversion script
Id: cif_fix_values 1715 2011-07-08 13:25:40Z adriana 
;
_cod_original_cell_volume 2561.7(3)
_cod_original_sg_symbol_H-M P21/n
_cod_database_code 4067955

loop_
_symmetry_equiv_pos_as_xyz
'x, y, z'
'-x+1/2, y+1/2, -z+1/2'
'-x, -y, -z'
'x-1/2, -y-1/2, z-1/2'

loop_
_atom_site_label
_atom_site_type_symbol
_atom_site_fract_x
_atom_site_fract_y
_atom_site_fract_z
_atom_site_U_iso_or_equiv
_atom_site_adp_type
_atom_site_occupancy
_atom_site_symmetry_multiplicity
_atom_site_calc_flag
_atom_site_refinement_flags
Ta1 Ta 0.253946(12) 0.125080(3) 0.487888(12) 0.01374(3) Uani 1 1 d .
Cl1 Cl -0.00388(8) 0.09827(2) 0.49483(9) 0.02112(13) Uani 1 1 d .
N1 N 0.2022(3) 0.17075(7) 0.5642(3) 0.0189(5) Uani 1 1 d .
C1 C 0.1194(4) 0.20367(10) 0.6163(4) 0.0273(7) Uani 1 1 d .
C2 C 0.0683(6) 0.18992(14) 0.7616(5) 0.0450(10) Uani 1 1 d .
H2A H 0.0038 0.1659 0.7379 0.059(16) Uiso 1 1 calc R
H2B H 0.0081 0.2112 0.7964 0.059(16) Uiso 1 1 calc R
H2C H 0.1602 0.1839 0.8435 0.076(19) Uiso 1 1 calc R
C3 C 0.2212(5) 0.24098(12) 0.6502(6) 0.0470(11) Uani 1 1 d .
H3A H 0.3113 0.2354 0.7348 0.041(13) Uiso 1 1 calc R
H3B H 0.1608 0.2630 0.6799 0.053(14) Uiso 1 1 calc R
H3C H 0.2569 0.2485 0.5576 0.055(15) Uiso 1 1 calc R
C4 C -0.0241(5) 0.21337(12) 0.4891(5) 0.0377(9) Uani 1 1 d .
H4A H -0.0898 0.1896 0.4662 0.050(14) Uiso 1 1 calc R
H4B H 0.0085 0.2218 0.3959 0.045(13) Uiso 1 1 calc R
H4C H -0.0829 0.2350 0.5238 0.045(13) Uiso 1 1 calc R
N11 N 0.4948(3) 0.12376(8) 0.6195(3) 0.0183(4) Uani 1 1 d .
N12 N 0.3357(3) 0.07559(7) 0.6526(3) 0.0155(4) Uani 1 1 d .
C10 C 0.4802(3) 0.08925(8) 0.6922(3) 0.0154(5) Uani 1 1 d .
N13 N 0.6026(3) 0.07050(8) 0.7909(3) 0.0189(5) Uani 1 1 d .
C11 C 0.5936(4) 0.05629(11) 0.9428(4) 0.0264(6) Uani 1 1 d .
H11A H 0.6089 0.0273 0.9482 0.041(12) Uiso 1 1 calc R
H11B H 0.4912 0.0628 0.9613 0.036(12) Uiso 1 1 calc R
H11C H 0.6745 0.0692 1.0215 0.030(11) Uiso 1 1 calc R
C12 C 0.7577(3) 0.07187(10) 0.7624(4) 0.0226(6) Uani 1 1 d .
H12A H 0.8220 0.0904 0.8352 0.037(12) Uiso 1 1 calc R
H12B H 0.7518 0.0809 0.6565 0.033(11) Uiso 1 1 calc R
H12C H 0.8040 0.0451 0.7764 0.032(11) Uiso 1 1 calc R
C13 C 0.5975(4) 0.15505(10) 0.7078(4) 0.0294(7) Uani 1 1 d .
H13 H 0.7067 0.1449 0.7306 0.022(7) Uiso 1 1 calc R
C14 C 0.5910(4) 0.19345(10) 0.6151(5) 0.0354(8) Uani 1 1 d .
H14A H 0.4826 0.2019 0.5793 0.040(12) Uiso 1 1 calc R
H14B H 0.6363 0.1888 0.5258 0.036(12) Uiso 1 1 calc R
H14C H 0.6499 0.2144 0.6804 0.049(14) Uiso 1 1 calc R
C15 C 0.5538(6) 0.16356(12) 0.8610(5) 0.0468(11) Uani 1 1 d .
H15A H 0.4454 0.1725 0.8413 0.060(16) Uiso 1 1 calc R
H15B H 0.6217 0.1845 0.9166 0.070(18) Uiso 1 1 calc R
H15C H 0.5662 0.1392 0.9236 0.060(16) Uiso 1 1 calc R
C16 C 0.2922(3) 0.03562(9) 0.6975(4) 0.0189(5) Uani 1 1 d .
H16 H 0.3893 0.0217 0.7521 0.022(7) Uiso 1 1 calc R
C17 C 0.2161(4) 0.01043(9) 0.5590(4) 0.0265(6) Uani 1 1 d .
H17A H 0.1857 -0.0154 0.5944 0.030(11) Uiso 1 1 calc R
H17B H 0.2898 0.0062 0.4933 0.036(12) Uiso 1 1 calc R
H17C H 0.1238 0.0243 0.4998 0.028(10) Uiso 1 1 calc R
C18 C 0.1861(4) 0.03934(11) 0.8106(4) 0.0281(7) Uani 1 1 d .
H18A H 0.0879 0.0519 0.7584 0.055(15) Uiso 1 1 calc R
H18B H 0.2370 0.0558 0.8987 0.039(12) Uiso 1 1 calc R
H18C H 0.1654 0.0127 0.8471 0.032(11) Uiso 1 1 calc R
C20 C 0.1403(3) 0.13207(8) 0.2128(3) 0.0179(5) Uani 1 1 d .
C21 C 0.2812(4) 0.15403(9) 0.2433(3) 0.0206(5) Uani 1 1 d .
C22 C 0.4057(3) 0.12677(10) 0.2801(3) 0.0216(6) Uani 1 1 d .
C23 C 0.3430(3) 0.08724(9) 0.2707(3) 0.0182(5) Uani 1 1 d .
C24 C 0.1792(3) 0.09031(9) 0.2250(3) 0.0174(5) Uani 1 1 d .
C25 C -0.0199(4) 0.14800(10) 0.1500(4) 0.0267(6) Uani 1 1 d .
H25A H -0.0491 0.1437 0.0381 0.059(16) Uiso 1 1 calc R
H25B H -0.0218 0.1767 0.1717 0.043(13) Uiso 1 1 calc R
H25C H -0.0936 0.1341 0.1989 0.030(11) Uiso 1 1 calc R
C26 C 0.2946(5) 0.19867(10) 0.2219(4) 0.0311(7) Uani 1 1 d .
H26A H 0.3850 0.2089 0.2972 0.073(18) Uiso 1 1 calc R
H26B H 0.2003 0.2119 0.2373 0.069(18) Uiso 1 1 calc R
H26C H 0.3070 0.2042 0.1171 0.076(19) Uiso 1 1 calc R
C27 C 0.5761(4) 0.13502(12) 0.2976(4) 0.0298(7) Uani 1 1 d .
H27A H 0.6338 0.1255 0.3988 0.042(12) Uiso 1 1 calc R
H27B H 0.5924 0.1638 0.2894 0.041(12) Uiso 1 1 calc R
H27C H 0.6133 0.1211 0.2161 0.053(15) Uiso 1 1 calc R
C28 C 0.4407(4) 0.05024(10) 0.2975(4) 0.0268(7) Uani 1 1 d .
H28A H 0.4906 0.0480 0.4075 0.038(12) Uiso 1 1 calc R
H28B H 0.5206 0.0517 0.2373 0.031(11) Uiso 1 1 calc R
H28C H 0.3749 0.0268 0.2651 0.048(14) Uiso 1 1 calc R
C29 C 0.0652(4) 0.05673(10) 0.1827(4) 0.0252(6) Uani 1 1 d .
H29A H -0.0206 0.0605 0.2341 0.056(15) Uiso 1 1 calc R
H29B H 0.1173 0.0313 0.2157 0.052(14) Uiso 1 1 calc R
H29C H 0.0245 0.0564 0.0705 0.038(12) Uiso 1 1 calc R

loop_
_atom_site_aniso_label
_atom_site_aniso_U_11
_atom_site_aniso_U_22
_atom_site_aniso_U_33
_atom_site_aniso_U_23
_atom_site_aniso_U_13
_atom_site_aniso_U_12
Ta1 0.01206(5) 0.01307(5) 0.01583(5) 0.00134(4) 0.00261(3) 0.00026(4)
Cl1 0.0124(3) 0.0234(3) 0.0279(3) 0.0037(3) 0.0053(2) -0.0005(2)
N1 0.0176(11) 0.0157(11) 0.0217(11) -0.0003(9) 0.0013(9) 0.0017(9)
C1 0.0291(16) 0.0227(15) 0.0275(15) -0.0045(12) 0.0014(13) 0.0092(12)
C2 0.052(3) 0.051(3) 0.035(2) -0.0060(18) 0.0178(19) 0.019(2)
C3 0.045(2) 0.0242(19) 0.067(3) -0.0183(18) 0.001(2) 0.0059(16)
C4 0.0335(19) 0.034(2) 0.041(2) -0.0063(16) -0.0002(16) 0.0187(16)
N11 0.0138(10) 0.0182(11) 0.0213(11) 0.0008(9) 0.0008(8) -0.0021(9)
N12 0.0126(10) 0.0140(10) 0.0196(11) 0.0040(8) 0.0031(8) 0.0012(8)
C10 0.0139(11) 0.0166(12) 0.0157(11) 0.0000(9) 0.0036(9) 0.0025(9)
N13 0.0141(11) 0.0215(12) 0.0202(11) 0.0040(9) 0.0023(9) 0.0028(9)
C11 0.0257(15) 0.0330(17) 0.0193(14) 0.0058(12) 0.0023(11) 0.0040(13)
C12 0.0124(12) 0.0225(15) 0.0324(16) 0.0006(11) 0.0040(11) 0.0029(10)
C13 0.0217(15) 0.0181(15) 0.0408(18) -0.0004(13) -0.0083(13) -0.0053(11)
C14 0.0332(18) 0.0193(16) 0.052(2) -0.0004(15) 0.0075(16) -0.0102(13)
C15 0.077(3) 0.0229(18) 0.0300(19) -0.0047(14) -0.0093(19) -0.0058(19)
C16 0.0150(12) 0.0156(13) 0.0264(14) 0.0045(10) 0.0051(10) 0.0002(10)
C17 0.0229(14) 0.0144(13) 0.0398(18) 0.0024(12) 0.0022(13) -0.0044(11)
C18 0.0223(15) 0.0319(17) 0.0326(17) 0.0126(13) 0.0117(13) -0.0009(13)
C20 0.0187(13) 0.0172(13) 0.0166(12) 0.0029(9) 0.0016(10) 0.0012(10)
C21 0.0228(14) 0.0187(14) 0.0189(13) 0.0037(10) 0.0019(10) -0.0038(11)
C22 0.0188(13) 0.0254(15) 0.0211(13) 0.0046(11) 0.0056(10) -0.0048(11)
C23 0.0209(13) 0.0182(13) 0.0166(12) 0.0018(10) 0.0066(10) 0.0035(10)
C24 0.0201(13) 0.0168(13) 0.0141(11) -0.0019(9) 0.0016(10) -0.0018(10)
C25 0.0201(14) 0.0295(17) 0.0275(15) 0.0058(12) -0.0006(12) 0.0045(12)
C26 0.0397(19) 0.0188(15) 0.0340(17) 0.0091(13) 0.0067(15) -0.0054(13)
C27 0.0198(14) 0.039(2) 0.0327(17) 0.0034(14) 0.0107(13) -0.0046(13)
C28 0.0294(16) 0.0258(16) 0.0284(16) 0.0035(12) 0.0132(13) 0.0106(13)
C29 0.0264(15) 0.0205(15) 0.0271(15) -0.0057(12) 0.0026(12) -0.0060(12)

loop_
_atom_type_symbol
_atom_type_description
_atom_type_scat_dispersion_real
_atom_type_scat_dispersion_imag
_atom_type_scat_source
C C 0.0033 0.0016 'International Tables Vol C Tables 4.2.6.8 and 6.1.1.4'
H H 0.0000 0.0000 'International Tables Vol C Tables 4.2.6.8 and 6.1.1.4'
N N 0.0061 0.0033 'International Tables Vol C Tables 4.2.6.8 and 6.1.1.4'
Ta Ta -0.7052 6.5227 'International Tables Vol C Tables 4.2.6.8 and 6.1.1.4'
Cl Cl 0.1484 0.1585 'International Tables Vol C Tables 4.2.6.8 and 6.1.1.4'

loop_
_geom_angle_atom_site_label_1
_geom_angle_atom_site_label_2
_geom_angle_atom_site_label_3
_geom_angle
N1 Ta1 N11 96.74(10)
N1 Ta1 N12 117.63(10)
N11 Ta1 N12 60.05(9)
N1 Ta1 C20 102.63(10)
N11 Ta1 C20 131.95(9)
N12 Ta1 C20 137.07(9)
N1 Ta1 C21 94.92(11)
N11 Ta1 C21 101.69(10)
N12 Ta1 C21 143.13(10)
C20 Ta1 C21 33.80(10)
N1 Ta1 Cl1 89.04(8)
N11 Ta1 Cl1 140.69(7)
N12 Ta1 Cl1 82.81(6)
C20 Ta1 Cl1 83.62(7)
C21 Ta1 Cl1 116.57(7)
N1 Ta1 C22 119.23(11)
N11 Ta1 C22 77.07(9)
N12 Ta1 C22 110.69(9)
C20 Ta1 C22 55.05(10)
C21 Ta1 C22 32.93(10)
Cl1 Ta1 C22 132.63(7)
N1 Ta1 C24 134.91(10)
N11 Ta1 C24 119.80(9)
N12 Ta1 C24 103.92(9)
C20 Ta1 C24 33.34(9)
C21 Ta1 C24 54.86(10)
Cl1 Ta1 C24 79.06(7)
C22 Ta1 C24 53.83(9)
N1 Ta1 C23 149.23(10)
N11 Ta1 C23 87.95(9)
N12 Ta1 C23 91.08(9)
C20 Ta1 C23 54.61(9)
C21 Ta1 C23 54.45(10)
Cl1 Ta1 C23 106.42(7)
C22 Ta1 C23 32.53(10)
C24 Ta1 C23 31.98(9)
C1 N1 Ta1 165.0(2)
N1 C1 C4 108.5(3)
N1 C1 C3 111.4(3)
C4 C1 C3 108.9(3)
N1 C1 C2 107.9(3)
C4 C1 C2 109.4(3)
C3 C1 C2 110.6(3)
C1 C2 H2A 109.5
C1 C2 H2B 109.5
H2A C2 H2B 109.5
C1 C2 H2C 109.5
H2A C2 H2C 109.5
H2B C2 H2C 109.5
C1 C3 H3A 109.5
C1 C3 H3B 109.5
H3A C3 H3B 109.5
C1 C3 H3C 109.5
H3A C3 H3C 109.5
H3B C3 H3C 109.5
C1 C4 H4A 109.5
C1 C4 H4B 109.5
H4A C4 H4B 109.5
C1 C4 H4C 109.5
H4A C4 H4C 109.5
H4B C4 H4C 109.5
C10 N11 C13 117.7(2)
C10 N11 Ta1 94.94(17)
C13 N11 Ta1 132.2(2)
C10 N12 C16 122.5(2)
C10 N12 Ta1 93.80(17)
C16 N12 Ta1 142.32(18)
N12 C10 N11 111.2(2)
N12 C10 N13 125.5(3)
N11 C10 N13 123.3(3)
C10 N13 C12 120.6(2)
C10 N13 C11 122.6(2)
C12 N13 C11 115.4(2)
N13 C11 H11A 109.5
N13 C11 H11B 109.5
H11A C11 H11B 109.5
N13 C11 H11C 109.5
H11A C11 H11C 109.5
H11B C11 H11C 109.5
N13 C12 H12A 109.5
N13 C12 H12B 109.5
H12A C12 H12B 109.5
N13 C12 H12C 109.5
H12A C12 H12C 109.5
H12B C12 H12C 109.5
N11 C13 C14 111.5(3)
N11 C13 C15 110.8(3)
C14 C13 C15 109.9(3)
N11 C13 H13 108.2
C14 C13 H13 108.2
C15 C13 H13 108.2
C13 C14 H14A 109.5
C13 C14 H14B 109.5
H14A C14 H14B 109.5
C13 C14 H14C 109.5
H14A C14 H14C 109.5
H14B C14 H14C 109.5
C13 C15 H15A 109.5
C13 C15 H15B 109.5
H15A C15 H15B 109.5
C13 C15 H15C 109.5
H15A C15 H15C 109.5
H15B C15 H15C 109.5
N12 C16 C17 112.3(2)
N12 C16 C18 110.0(2)
C17 C16 C18 110.8(3)
N12 C16 H16 107.9
C17 C16 H16 107.9
C18 C16 H16 107.9
C16 C17 H17A 109.5
C16 C17 H17B 109.5
H17A C17 H17B 109.5
C16 C17 H17C 109.5
H17A C17 H17C 109.5
H17B C17 H17C 109.5
C16 C18 H18A 109.5
C16 C18 H18B 109.5
H18A C18 H18B 109.5
C16 C18 H18C 109.5
H18A C18 H18C 109.5
H18B C18 H18C 109.5
C21 C20 C24 107.8(3)
C21 C20 C25 127.0(3)
C24 C20 C25 124.3(3)
C21 C20 Ta1 73.45(16)
C24 C20 Ta1 78.11(16)
C25 C20 Ta1 123.2(2)
C22 C21 C20 108.3(3)
C22 C21 C26 126.1(3)
C20 C21 C26 125.3(3)
C22 C21 Ta1 76.55(17)
C20 C21 Ta1 72.74(16)
C26 C21 Ta1 122.0(2)
C21 C22 C23 108.3(3)
C21 C22 C27 128.0(3)
C23 C22 C27 122.8(3)
C21 C22 Ta1 70.52(17)
C23 C22 Ta1 76.00(16)
C27 C22 Ta1 128.1(2)
C24 C23 C22 107.9(2)
C24 C23 C28 128.4(3)
C22 C23 C28 123.7(3)
C24 C23 Ta1 73.23(16)
C22 C23 Ta1 71.47(16)
C28 C23 Ta1 123.4(2)
C23 C24 C20 107.7(2)
C23 C24 C29 127.0(3)
C20 C24 C29 125.1(3)
C23 C24 Ta1 74.79(16)
C20 C24 Ta1 68.55(15)
C29 C24 Ta1 126.1(2)
C20 C25 H25A 109.5
C20 C25 H25B 109.5
H25A C25 H25B 109.5
C20 C25 H25C 109.5
H25A C25 H25C 109.5
H25B C25 H25C 109.5
C21 C26 H26A 109.5
C21 C26 H26B 109.5
H26A C26 H26B 109.5
C21 C26 H26C 109.5
H26A C26 H26C 109.5
H26B C26 H26C 109.5
C22 C27 H27A 109.5
C22 C27 H27B 109.5
H27A C27 H27B 109.5
C22 C27 H27C 109.5
H27A C27 H27C 109.5
H27B C27 H27C 109.5
C23 C28 H28A 109.5
C23 C28 H28B 109.5
H28A C28 H28B 109.5
C23 C28 H28C 109.5
H28A C28 H28C 109.5
H28B C28 H28C 109.5
C24 C29 H29A 109.5
C24 C29 H29B 109.5
H29A C29 H29B 109.5
C24 C29 H29C 109.5
H29A C29 H29C 109.5
H29B C29 H29C 109.5

loop_
_geom_bond_atom_site_label_1
_geom_bond_atom_site_label_2
_geom_bond_distance
Ta1 N1 1.775(2)
Ta1 N11 2.183(2)
Ta1 N12 2.220(2)
Ta1 C20 2.434(3)
Ta1 C21 2.443(3)
Ta1 Cl1 2.4632(7)
Ta1 C22 2.520(3)
Ta1 C24 2.559(3)
Ta1 C23 2.579(3)
N1 C1 1.456(4)
C1 C4 1.528(5)
C1 C3 1.529(5)
C1 C2 1.534(5)
C2 H2A 0.9800
C2 H2B 0.9800
C2 H2C 0.9800
C3 H3A 0.9800
C3 H3B 0.9800
C3 H3C 0.9800
C4 H4A 0.9800
C4 H4B 0.9800
C4 H4C 0.9800
N11 C10 1.344(4)
N11 C13 1.487(4)
N12 C10 1.326(3)
N12 C16 1.473(4)
C10 N13 1.379(3)
N13 C12 1.451(4)
N13 C11 1.452(4)
C11 H11A 0.9800
C11 H11B 0.9800
C11 H11C 0.9800
C12 H12A 0.9800
C12 H12B 0.9800
C12 H12C 0.9800
C13 C14 1.521(5)
C13 C15 1.526(6)
C13 H13 1.0000
C14 H14A 0.9800
C14 H14B 0.9800
C14 H14C 0.9800
C15 H15A 0.9800
C15 H15B 0.9800
C15 H15C 0.9800
C16 C17 1.517(4)
C16 C18 1.529(4)
C16 H16 1.0000
C17 H17A 0.9800
C17 H17B 0.9800
C17 H17C 0.9800
C18 H18A 0.9800
C18 H18B 0.9800
C18 H18C 0.9800
C20 C21 1.418(4)
C20 C24 1.437(4)
C20 C25 1.496(4)
C21 C22 1.409(4)
C21 C26 1.514(4)
C22 C23 1.429(4)
C22 C27 1.505(4)
C23 C24 1.416(4)
C23 C28 1.497(4)
C24 C29 1.499(4)
C25 H25A 0.9800
C25 H25B 0.9800
C25 H25C 0.9800
C26 H26A 0.9800
C26 H26B 0.9800
C26 H26C 0.9800
C27 H27A 0.9800
C27 H27B 0.9800
C27 H27C 0.9800
C28 H28A 0.9800
C28 H28B 0.9800
C28 H28C 0.9800
C29 H29A 0.9800
C29 H29B 0.9800
C29 H29C 0.9800

loop_
_geom_torsion_atom_site_label_1
_geom_torsion_atom_site_label_2
_geom_torsion_atom_site_label_3
_geom_torsion_atom_site_label_4
_geom_torsion
N11 Ta1 N1 C1 -154.2(9)
N12 Ta1 N1 C1 -94.6(9)
C20 Ta1 N1 C1 70.0(9)
C21 Ta1 N1 C1 103.4(9)
Cl1 Ta1 N1 C1 -13.2(9)
C22 Ta1 N1 C1 126.9(9)
C24 Ta1 N1 C1 60.3(9)
C23 Ta1 N1 C1 108.4(9)
Ta1 N1 C1 C4 -47.9(10)
Ta1 N1 C1 C3 -167.7(8)
Ta1 N1 C1 C2 70.6(9)
N1 Ta1 N11 C10 119.33(18)
N12 Ta1 N11 C10 1.25(15)
C20 Ta1 N11 C10 -126.95(17)
C21 Ta1 N11 C10 -144.20(17)
Cl1 Ta1 N11 C10 22.6(2)
C22 Ta1 N11 C10 -122.16(18)
C24 Ta1 N11 C10 -88.18(18)
C23 Ta1 N11 C10 -91.18(17)
N1 Ta1 N11 C13 -15.8(3)
N12 Ta1 N11 C13 -133.9(3)
C20 Ta1 N11 C13 97.9(3)
C21 Ta1 N11 C13 80.6(3)
Cl1 Ta1 N11 C13 -112.6(3)
C22 Ta1 N11 C13 102.7(3)
C24 Ta1 N11 C13 136.7(3)
C23 Ta1 N11 C13 133.7(3)
N1 Ta1 N12 C10 -82.72(19)
N11 Ta1 N12 C10 -1.26(16)
C20 Ta1 N12 C10 119.63(18)
C21 Ta1 N12 C10 66.5(2)
Cl1 Ta1 N12 C10 -167.83(16)
C22 Ta1 N12 C10 59.17(19)
C24 Ta1 N12 C10 115.36(17)
C23 Ta1 N12 C10 85.75(17)
N1 Ta1 N12 C16 112.3(3)
N11 Ta1 N12 C16 -166.2(3)
C20 Ta1 N12 C16 -45.3(3)
C21 Ta1 N12 C16 -98.5(3)
Cl1 Ta1 N12 C16 27.2(3)
C22 Ta1 N12 C16 -105.8(3)
C24 Ta1 N12 C16 -49.6(3)
C23 Ta1 N12 C16 -79.2(3)
C16 N12 C10 N11 171.1(2)
Ta1 N12 C10 N11 1.9(2)
C16 N12 C10 N13 -7.1(4)
Ta1 N12 C10 N13 -176.2(2)
C13 N11 C10 N12 141.9(3)
Ta1 N11 C10 N12 -1.9(2)
C13 N11 C10 N13 -39.9(4)
Ta1 N11 C10 N13 176.3(2)
N12 C10 N13 C12 143.1(3)
N11 C10 N13 C12 -34.9(4)
N12 C10 N13 C11 -50.8(4)
N11 C10 N13 C11 131.3(3)
C10 N11 C13 C14 -175.1(3)
Ta1 N11 C13 C14 -47.6(4)
C10 N11 C13 C15 -52.3(4)
Ta1 N11 C13 C15 75.1(4)
C10 N12 C16 C17 -122.9(3)
Ta1 N12 C16 C17 39.2(4)
C10 N12 C16 C18 113.2(3)
Ta1 N12 C16 C18 -84.7(4)
N1 Ta1 C20 C21 79.82(19)
N11 Ta1 C20 C21 -31.5(2)
N12 Ta1 C20 C21 -120.37(18)
Cl1 Ta1 C20 C21 167.39(18)
C22 Ta1 C20 C21 -37.17(18)
C24 Ta1 C20 C21 -112.8(2)
C23 Ta1 C20 C21 -77.24(19)
N1 Ta1 C20 C24 -167.35(17)
N11 Ta1 C20 C24 81.4(2)
N12 Ta1 C20 C24 -7.5(2)
C21 Ta1 C20 C24 112.8(2)
Cl1 Ta1 C20 C24 -79.78(16)
C22 Ta1 C20 C24 75.65(18)
C23 Ta1 C20 C24 35.59(16)
N1 Ta1 C20 C25 -43.9(3)
N11 Ta1 C20 C25 -155.2(2)
N12 Ta1 C20 C25 115.9(2)
C21 Ta1 C20 C25 -123.7(3)
Cl1 Ta1 C20 C25 43.7(2)
C22 Ta1 C20 C25 -160.9(3)
C24 Ta1 C20 C25 123.4(3)
C23 Ta1 C20 C25 159.0(3)
C24 C20 C21 C22 -2.3(3)
C25 C20 C21 C22 -171.6(3)
Ta1 C20 C21 C22 68.9(2)
C24 C20 C21 C26 171.3(3)
C25 C20 C21 C26 2.0(5)
Ta1 C20 C21 C26 -117.4(3)
C24 C20 C21 Ta1 -71.28(19)
C25 C20 C21 Ta1 119.4(3)
N1 Ta1 C21 C22 140.23(19)
N11 Ta1 C21 C22 42.29(19)
N12 Ta1 C21 C22 -12.7(3)
C20 Ta1 C21 C22 -114.3(3)
Cl1 Ta1 C21 C22 -128.38(16)
C24 Ta1 C21 C22 -76.07(19)
C23 Ta1 C21 C22 -36.59(17)
N1 Ta1 C21 C20 -105.42(18)
N11 Ta1 C21 C20 156.64(17)
N12 Ta1 C21 C20 101.7(2)
Cl1 Ta1 C21 C20 -14.03(19)
C22 Ta1 C21 C20 114.3(3)
C24 Ta1 C21 C20 38.28(16)
C23 Ta1 C21 C20 77.75(18)
N1 Ta1 C21 C26 15.9(3)
N11 Ta1 C21 C26 -82.1(3)
N12 Ta1 C21 C26 -137.1(2)
C20 Ta1 C21 C26 121.3(3)
Cl1 Ta1 C21 C26 107.2(2)
C22 Ta1 C21 C26 -124.4(3)
C24 Ta1 C21 C26 159.6(3)
C23 Ta1 C21 C26 -161.0(3)
C20 C21 C22 C23 0.8(3)
C26 C21 C22 C23 -172.8(3)
Ta1 C21 C22 C23 67.2(2)
C20 C21 C22 C27 170.0(3)
C26 C21 C22 C27 -3.6(5)
Ta1 C21 C22 C27 -123.6(3)
C20 C21 C22 Ta1 -66.4(2)
C26 C21 C22 Ta1 120.0(3)
N1 Ta1 C22 C21 -46.9(2)
N11 Ta1 C22 C21 -137.46(19)
N12 Ta1 C22 C21 171.90(17)
C20 Ta1 C22 C21 38.19(17)
Cl1 Ta1 C22 C21 72.4(2)
C24 Ta1 C22 C21 79.46(19)
C23 Ta1 C22 C21 115.6(3)
N1 Ta1 C22 C23 -162.49(17)
N11 Ta1 C22 C23 106.96(18)
N12 Ta1 C22 C23 56.32(18)
C20 Ta1 C22 C23 -77.39(18)
C21 Ta1 C22 C23 -115.6(3)
Cl1 Ta1 C22 C23 -43.2(2)
C24 Ta1 C22 C23 -36.12(16)
N1 Ta1 C22 C27 76.6(3)
N11 Ta1 C22 C27 -13.9(3)
N12 Ta1 C22 C27 -64.6(3)
C20 Ta1 C22 C27 161.7(3)
C21 Ta1 C22 C27 123.5(4)
Cl1 Ta1 C22 C27 -164.1(2)
C24 Ta1 C22 C27 -157.0(3)
C23 Ta1 C22 C27 -120.9(4)
C21 C22 C23 C24 1.1(3)
C27 C22 C23 C24 -168.8(3)
Ta1 C22 C23 C24 64.7(2)
C21 C22 C23 C28 178.0(3)
C27 C22 C23 C28 8.2(5)
Ta1 C22 C23 C28 -118.3(3)
C21 C22 C23 Ta1 -63.6(2)
C27 C22 C23 Ta1 126.5(3)
N1 Ta1 C23 C24 -85.2(3)
N11 Ta1 C23 C24 175.07(17)
N12 Ta1 C23 C24 115.09(17)
C20 Ta1 C23 C24 -37.15(16)
C21 Ta1 C23 C24 -78.98(18)
Cl1 Ta1 C23 C24 32.27(17)
C22 Ta1 C23 C24 -116.0(2)
N1 Ta1 C23 C22 30.9(3)
N11 Ta1 C23 C22 -68.89(18)
N12 Ta1 C23 C22 -128.87(17)
C20 Ta1 C23 C22 78.89(18)
C21 Ta1 C23 C22 37.06(17)
Cl1 Ta1 C23 C22 148.31(16)
C24 Ta1 C23 C22 116.0(2)
N1 Ta1 C23 C28 149.5(2)
N11 Ta1 C23 C28 49.8(3)
N12 Ta1 C23 C28 -10.2(3)
C20 Ta1 C23 C28 -162.5(3)
C21 Ta1 C23 C28 155.7(3)
Cl1 Ta1 C23 C28 -93.0(2)
C22 Ta1 C23 C28 118.7(3)
C24 Ta1 C23 C28 -125.3(3)
C22 C23 C24 C20 -2.5(3)
C28 C23 C24 C20 -179.3(3)
Ta1 C23 C24 C20 61.03(19)
C22 C23 C24 C29 172.5(3)
C28 C23 C24 C29 -4.3(5)
Ta1 C23 C24 C29 -124.0(3)
C22 C23 C24 Ta1 -63.5(2)
C28 C23 C24 Ta1 119.7(3)
C21 C20 C24 C23 3.0(3)
C25 C20 C24 C23 172.6(3)
Ta1 C20 C24 C23 -65.1(2)
C21 C20 C24 C29 -172.1(3)
C25 C20 C24 C29 -2.4(5)
Ta1 C20 C24 C29 119.8(3)
C21 C20 C24 Ta1 68.1(2)
C25 C20 C24 Ta1 -122.2(3)
N1 Ta1 C24 C23 133.96(18)
N11 Ta1 C24 C23 -5.7(2)
N12 Ta1 C24 C23 -68.88(17)
C20 Ta1 C24 C23 116.4(2)
C21 Ta1 C24 C23 77.57(18)
Cl1 Ta1 C24 C23 -148.56(16)
C22 Ta1 C24 C23 36.76(16)
N1 Ta1 C24 C20 17.6(2)
N11 Ta1 C24 C20 -122.08(17)
N12 Ta1 C24 C20 174.71(16)
C21 Ta1 C24 C20 -38.83(17)
Cl1 Ta1 C24 C20 95.04(16)
C22 Ta1 C24 C20 -79.64(18)
C23 Ta1 C24 C20 -116.4(2)
N1 Ta1 C24 C29 -101.0(3)
N11 Ta1 C24 C29 119.4(2)
N12 Ta1 C24 C29 56.2(3)
C20 Ta1 C24 C29 -118.6(3)
C21 Ta1 C24 C29 -157.4(3)
Cl1 Ta1 C24 C29 -23.5(2)
C22 Ta1 C24 C29 161.8(3)
C23 Ta1 C24 C29 125.0(3)
